data_4509333
loop_
_publ_author_name
'Santillan, Guillermo A.'
'Carrano, Carl J.'

_publ_section_title
;
 Self-Assembly of Silver(I) Coordination Polymers Formed through Hydrogen
 Bonding with Ditopic Heteroscorpionate Ligands
;
_journal_issue 3
_journal_name_full 'Crystal Growth &amp; Design'
_journal_page_first 1590
_journal_paper_doi 10.1021/cg801256h
_journal_volume 9
_journal_year 2009
_chemical_formula_sum 'C36 H38 Ag N8 O5.33'
_chemical_formula_weight 775.95
_chemical_name_systematic
;

 ?

;
_space_group_IT_number 167
_symmetry_cell_setting rhombohedral
_symmetry_space_group_name_Hall '-R 3 2"c'
_symmetry_space_group_name_H-M 'R -3 c :H'
_atom_sites_solution_hydrogens geom
_atom_sites_solution_primary direct
_atom_sites_solution_secondary difmap
_audit_creation_method SHELXL-97
_cell_angle_alpha 90.00
_cell_angle_beta 90.00
_cell_angle_gamma 120.00
_cell_formula_units_Z 18
_cell_length_a 20.9587(6)
_cell_length_b 20.9587(6)
_cell_length_c 47.752(3)
_cell_measurement_reflns_used 9075
_cell_measurement_temperature 298(2)
_cell_measurement_theta_max 24.05
_cell_measurement_theta_min 2.33
_cell_volume 18165.6(14)
_computing_cell_refinement 'Bruker SMART'
_computing_data_collection 'Bruker SMART'
_computing_data_reduction 'Bruker SAINT'
_computing_molecular_graphics 'Bruker SHELXTL'
_computing_publication_material 'Bruker SHELXTL'
_computing_structure_refinement 'SHELXL-97 (Sheldrick, 1997)'
_computing_structure_solution 'SHELXS-97 (Sheldrick, 1990)'
_diffrn_ambient_temperature 298(2)
_diffrn_measured_fraction_theta_full 0.998
_diffrn_measured_fraction_theta_max 0.998
_diffrn_measurement_device_type 'CCD area detector'
_diffrn_measurement_method 'phi and omega scans'
_diffrn_radiation_monochromator graphite
_diffrn_radiation_source 'fine-focus sealed tube'
_diffrn_radiation_type MoK\a
_diffrn_radiation_wavelength 0.71073
_diffrn_reflns_av_R_equivalents 0.0452
_diffrn_reflns_av_sigmaI/netI 0.0151
_diffrn_reflns_limit_h_max 22
_diffrn_reflns_limit_h_min -24
_diffrn_reflns_limit_k_max 24
_diffrn_reflns_limit_k_min -24
_diffrn_reflns_limit_l_max 54
_diffrn_reflns_limit_l_min -54
_diffrn_reflns_number 76583
_diffrn_reflns_theta_full 24.14
_diffrn_reflns_theta_max 24.14
_diffrn_reflns_theta_min 2.33
_exptl_absorpt_coefficient_mu 0.548
_exptl_absorpt_correction_T_max 0.8983
_exptl_absorpt_correction_T_min 0.8529
_exptl_absorpt_correction_type multi-scan
_exptl_absorpt_process_details SADABS
_exptl_crystal_colour colorless
_exptl_crystal_density_diffrn 1.277
_exptl_crystal_density_meas ?
_exptl_crystal_density_method 'not measured'
_exptl_crystal_description plate
_exptl_crystal_F_000 7194
_exptl_crystal_size_max 0.30
_exptl_crystal_size_mid 0.30
_exptl_crystal_size_min 0.20
_refine_diff_density_max 0.878
_refine_diff_density_min -0.359
_refine_diff_density_rms 0.093
_refine_ls_extinction_method none
_refine_ls_goodness_of_fit_ref 1.153
_refine_ls_hydrogen_treatment constr
_refine_ls_matrix_type full
_refine_ls_number_parameters 228
_refine_ls_number_reflns 3218
_refine_ls_number_restraints 0
_refine_ls_restrained_S_all 1.153
_refine_ls_R_factor_all 0.0549
_refine_ls_R_factor_gt 0.0443
_refine_ls_shift/su_max 0.000
_refine_ls_shift/su_mean 0.000
_refine_ls_structure_factor_coef Fsqd
_refine_ls_weighting_details 'calc w=1/[\s^2^(Fo^2^)+(0.1007P)^2^+69.0842P] where P=(Fo^2^+2Fc^2^)/3'
_refine_ls_weighting_scheme calc
_refine_ls_wR_factor_gt 0.1581
_refine_ls_wR_factor_ref 0.1711
_reflns_number_gt 2679
_reflns_number_total 3218
_reflns_threshold_expression >2sigma(I)
_cod_data_source_file cg801256hsup1.cif
_cod_data_source_block gs80a
_cod_depositor_comments
;
The following automatic conversions were performed:

'_symmetry_cell_setting' value 'Rhombohedral' changed to
'rhombohedral' according to
/home/saulius/struct/CIF-dictionaries/cif_core.dic dictionary named
'cif_core.dic' version 2.4.2 from 2011-04-26.

Automatic conversion script
Id: cif_fix_values 1891 2012-01-12 08:04:46Z andrius 

The following automatic conversions were performed:

'_exptl_crystal_density_meas' value 'not measured' was changed to '?'
- the value is perceived as not measured.

Automatic conversion script
Id: cif_fix_values 3008 2015-01-20 13:52:24Z robertas 
;
_cod_original_cell_volume 18165.8(13)
_cod_original_sg_symbol_H-M R-3c
_cod_database_code 4509333

loop_
_symmetry_equiv_pos_as_xyz
'x, y, z'
'-y, x-y, z'
'-x+y, -x, z'
'y, x, -z+1/2'
'x-y, -y, -z+1/2'
'-x, -x+y, -z+1/2'
'x+2/3, y+1/3, z+1/3'
'-y+2/3, x-y+1/3, z+1/3'
'-x+y+2/3, -x+1/3, z+1/3'
'y+2/3, x+1/3, -z+5/6'
'x-y+2/3, -y+1/3, -z+5/6'
'-x+2/3, -x+y+1/3, -z+5/6'
'x+1/3, y+2/3, z+2/3'
'-y+1/3, x-y+2/3, z+2/3'
'-x+y+1/3, -x+2/3, z+2/3'
'y+1/3, x+2/3, -z+7/6'
'x-y+1/3, -y+2/3, -z+7/6'
'-x+1/3, -x+y+2/3, -z+7/6'
'-x, -y, -z'
'y, -x+y, -z'
'x-y, x, -z'
'-y, -x, z-1/2'
'-x+y, y, z-1/2'
'x, x-y, z-1/2'
'-x+2/3, -y+1/3, -z+1/3'
'y+2/3, -x+y+1/3, -z+1/3'
'x-y+2/3, x+1/3, -z+1/3'
'-y+2/3, -x+1/3, z-1/6'
'-x+y+2/3, y+1/3, z-1/6'
'x+2/3, x-y+1/3, z-1/6'
'-x+1/3, -y+2/3, -z+2/3'
'y+1/3, -x+y+2/3, -z+2/3'
'x-y+1/3, x+2/3, -z+2/3'
'-y+1/3, -x+2/3, z+1/6'
'-x+y+1/3, y+2/3, z+1/6'
'x+1/3, x-y+2/3, z+1/6'

loop_
_atom_site_label
_atom_site_type_symbol
_atom_site_fract_x
_atom_site_fract_y
_atom_site_fract_z
_atom_site_U_iso_or_equiv
_atom_site_adp_type
_atom_site_occupancy
_atom_site_symmetry_multiplicity
_atom_site_calc_flag
_atom_site_refinement_flags
Ag1 Ag 0.24132(2) 0.90798(2) 0.0833 0.0449(2) Uani 1 2 d S
N1 N 0.23203(19) 0.98051(19) 0.04812(7) 0.0391(8) Uani 1 1 d .
N2 N 0.25058(18) 0.97756(19) 0.02086(6) 0.0361(8) Uani 1 1 d .
N3 N 0.2246(2) 0.83151(19) 0.04495(7) 0.0383(8) Uani 1 1 d .
N4 N 0.23773(18) 0.85769(19) 0.01820(6) 0.0349(8) Uani 1 1 d .
O1 O 0.6054(2) 1.0977(3) 0.07302(8) 0.0767(13) Uani 1 1 d .
O2 O 0.61945(19) 1.0195(2) 0.04567(9) 0.0653(10) Uani 1 1 d .
C1 C 0.2431(3) 1.0219(3) -0.02719(10) 0.0647(15) Uani 1 1 d .
H1A H 0.2678 0.9956 -0.0324 0.097 Uiso 1 1 calc R
H1B H 0.2731 1.0729 -0.0321 0.097 Uiso 1 1 calc R
H1C H 0.1968 1.0013 -0.0368 0.097 Uiso 1 1 calc R
C2 C 0.2298(2) 1.0153(3) 0.00372(9) 0.0442(11) Uani 1 1 d .
C3 C 0.1968(3) 1.0433(3) 0.02036(10) 0.0554(12) Uani 1 1 d .
H3A H 0.1764 1.0717 0.0146 0.066 Uiso 1 1 calc R
C4 C 0.1996(3) 1.0211(3) 0.04772(10) 0.0465(11) Uani 1 1 d .
C5 C 0.1725(4) 1.0370(4) 0.07403(12) 0.0756(17) Uani 1 1 d .
H5A H 0.1825 1.0140 0.0895 0.113 Uiso 1 1 calc R
H5B H 0.1204 1.0181 0.0727 0.113 Uiso 1 1 calc R
H5C H 0.1972 1.0893 0.0770 0.113 Uiso 1 1 calc R
C6 C 0.2113(3) 0.8166(3) -0.03175(10) 0.0721(18) Uani 1 1 d .
H6A H 0.2415 0.8684 -0.0352 0.108 Uiso 1 1 calc R
H6B H 0.1630 0.7995 -0.0393 0.108 Uiso 1 1 calc R
H6C H 0.2329 0.7906 -0.0405 0.108 Uiso 1 1 calc R
C7 C 0.2056(3) 0.8028(3) -0.00083(9) 0.0475(11) Uani 1 1 d .
C8 C 0.1699(3) 0.7394(3) 0.01417(10) 0.0602(14) Uani 1 1 d .
H8A H 0.1422 0.6920 0.0070 0.072 Uiso 1 1 calc R
C9 C 0.1825(3) 0.7588(3) 0.04251(10) 0.0486(11) Uani 1 1 d .
C10 C 0.1563(4) 0.7122(3) 0.06776(12) 0.0736(18) Uani 1 1 d .
H10A H 0.1753 0.7426 0.0841 0.110 Uiso 1 1 calc R
H10B H 0.1731 0.6772 0.0674 0.110 Uiso 1 1 calc R
H10C H 0.1034 0.6865 0.0682 0.110 Uiso 1 1 calc R
C11 C 0.2866(2) 0.9364(2) 0.01342(8) 0.0358(9) Uani 1 1 d .
H11A H 0.2954 0.9425 -0.0068 0.043 Uiso 1 1 calc R
C12 C 0.3612(2) 0.9633(2) 0.02699(8) 0.0337(9) Uani 1 1 d .
C13 C 0.3988(2) 0.9269(3) 0.02037(10) 0.0459(11) Uani 1 1 d .
H13A H 0.3761 0.8845 0.0095 0.055 Uiso 1 1 calc R
C14 C 0.4698(3) 0.9530(3) 0.02984(10) 0.0485(11) Uani 1 1 d .
H14A H 0.4949 0.9284 0.0251 0.058 Uiso 1 1 calc R
C15 C 0.5040(2) 1.0152(3) 0.04628(8) 0.0427(10) Uani 1 1 d .
C16 C 0.4654(2) 1.0502(3) 0.05340(10) 0.0515(12) Uani 1 1 d .
H16A H 0.4872 1.0912 0.0651 0.062 Uiso 1 1 calc R
C17 C 0.3950(2) 1.0256(2) 0.04360(10) 0.0458(11) Uani 1 1 d .
H17A H 0.3703 1.0507 0.0481 0.055 Uiso 1 1 calc R
C18 C 0.5830(3) 1.0449(3) 0.05567(9) 0.0521(12) Uani 1 1 d .
O4 O 0.0000 1.0000 0.0229(6) 0.304(15) Uani 1 3 d S
O3 O 0.0000 1.0000 0.1227(9) 0.377(18) Uani 1 3 d S

loop_
_atom_site_aniso_label
_atom_site_aniso_U_11
_atom_site_aniso_U_22
_atom_site_aniso_U_33
_atom_site_aniso_U_23
_atom_site_aniso_U_13
_atom_site_aniso_U_12
Ag1 0.0562(3) 0.0562(3) 0.0235(3) 0.00221(9) -0.00221(9) 0.0290(3)
N1 0.043(2) 0.045(2) 0.0316(18) 0.0042(15) 0.0012(15) 0.0240(17)
N2 0.0361(18) 0.046(2) 0.0257(16) 0.0067(14) -0.0019(14) 0.0199(16)
N3 0.043(2) 0.042(2) 0.0251(17) 0.0016(14) -0.0028(15) 0.0176(16)
N4 0.0314(17) 0.0400(19) 0.0241(16) 0.0001(14) -0.0006(13) 0.0110(15)
O1 0.042(2) 0.119(3) 0.057(2) -0.032(2) -0.0146(17) 0.032(2)
O2 0.0401(19) 0.083(3) 0.078(3) -0.001(2) -0.0030(18) 0.0339(19)
C1 0.070(3) 0.079(4) 0.043(3) 0.022(3) -0.005(2) 0.036(3)
C2 0.044(2) 0.047(3) 0.039(2) 0.006(2) -0.0090(19) 0.020(2)
C3 0.067(3) 0.054(3) 0.056(3) 0.006(2) -0.012(2) 0.038(3)
C4 0.055(3) 0.048(3) 0.043(2) -0.002(2) -0.006(2) 0.032(2)
C5 0.110(5) 0.090(4) 0.060(3) -0.005(3) 0.005(3) 0.076(4)
C6 0.070(4) 0.077(4) 0.028(2) -0.010(2) -0.001(2) 0.006(3)
C7 0.044(2) 0.052(3) 0.031(2) -0.008(2) -0.0029(19) 0.013(2)
C8 0.064(3) 0.042(3) 0.044(3) -0.009(2) -0.006(2) 0.003(2)
C9 0.054(3) 0.041(3) 0.039(2) 0.001(2) -0.001(2) 0.015(2)
C10 0.094(4) 0.048(3) 0.051(3) 0.012(2) -0.008(3) 0.015(3)
C11 0.033(2) 0.044(2) 0.025(2) 0.0043(16) 0.0007(16) 0.0156(18)
C12 0.032(2) 0.036(2) 0.028(2) 0.0042(16) -0.0004(16) 0.0127(17)
C13 0.036(2) 0.044(2) 0.050(3) -0.006(2) -0.003(2) 0.014(2)
C14 0.042(3) 0.056(3) 0.053(3) -0.002(2) 0.000(2) 0.029(2)
C15 0.030(2) 0.059(3) 0.032(2) 0.006(2) -0.0003(17) 0.017(2)
C16 0.040(3) 0.054(3) 0.048(3) -0.013(2) -0.007(2) 0.015(2)
C17 0.037(2) 0.045(2) 0.054(3) -0.008(2) -0.006(2) 0.019(2)
C18 0.036(2) 0.075(3) 0.032(2) 0.008(2) 0.0016(19) 0.017(2)
O4 0.203(11) 0.203(11) 0.51(4) 0.000 0.000 0.101(5)
O3 0.272(18) 0.272(18) 0.59(6) 0.000 0.000 0.136(9)

loop_
_atom_type_symbol
_atom_type_description
_atom_type_scat_dispersion_real
_atom_type_scat_dispersion_imag
_atom_type_scat_source
C C 0.0033 0.0016 'International Tables Vol C Tables 4.2.6.8 and 6.1.1.4'
H H 0.0000 0.0000 'International Tables Vol C Tables 4.2.6.8 and 6.1.1.4'
N N 0.0061 0.0033 'International Tables Vol C Tables 4.2.6.8 and 6.1.1.4'
O O 0.0106 0.0060 'International Tables Vol C Tables 4.2.6.8 and 6.1.1.4'
Ag Ag -0.8971 1.1015 'International Tables Vol C Tables 4.2.6.8 and 6.1.1.4'

loop_
_geom_angle_atom_site_label_1
_geom_angle_atom_site_label_2
_geom_angle_atom_site_label_3
_geom_angle
_geom_angle_site_symmetry_1
_geom_angle_site_symmetry_3
N1 Ag1 N1 147.08(18) . 16_454
N1 Ag1 N3 81.35(12) . .
N1 Ag1 N3 112.75(12) 16_454 .
N1 Ag1 N3 112.75(12) . 16_454
N1 Ag1 N3 81.35(12) 16_454 16_454
N3 Ag1 N3 130.70(17) . 16_454
C4 N1 N2 105.2(3) . .
C4 N1 Ag1 131.5(3) . .
N2 N1 Ag1 122.4(2) . .
C2 N2 N1 111.5(4) . .
C2 N2 C11 128.1(3) . .
N1 N2 C11 120.3(3) . .
C9 N3 N4 105.3(3) . .
C9 N3 Ag1 129.7(3) . .
N4 N3 Ag1 121.8(3) . .
C7 N4 N3 111.9(3) . .
C7 N4 C11 128.7(3) . .
N3 N4 C11 119.2(3) . .
N2 C2 C3 106.3(4) . .
N2 C2 C1 123.4(4) . .
C3 C2 C1 130.3(4) . .
C2 C3 C4 106.6(4) . .
N1 C4 C3 110.4(4) . .
N1 C4 C5 120.5(4) . .
C3 C4 C5 129.1(4) . .
N4 C7 C8 105.9(4) . .
N4 C7 C6 122.7(4) . .
C8 C7 C6 131.3(4) . .
C7 C8 C9 107.1(4) . .
N3 C9 C8 109.8(4) . .
N3 C9 C10 120.1(4) . .
C8 C9 C10 130.1(5) . .
N2 C11 N4 110.7(3) . .
N2 C11 C12 115.0(3) . .
N4 C11 C12 111.4(3) . .
C13 C12 C17 119.3(4) . .
C13 C12 C11 117.6(4) . .
C17 C12 C11 122.8(4) . .
C12 C13 C14 120.4(4) . .
C15 C14 C13 120.6(4) . .
C14 C15 C16 118.6(4) . .
C14 C15 C18 120.1(4) . .
C16 C15 C18 121.3(4) . .
C17 C16 C15 121.3(4) . .
C16 C17 C12 119.7(4) . .
O2 C18 O1 126.4(5) . .
O2 C18 C15 119.8(5) . .
O1 C18 C15 113.8(5) . .

loop_
_geom_bond_atom_site_label_1
_geom_bond_atom_site_label_2
_geom_bond_distance
_geom_bond_site_symmetry_2
Ag1 N1 2.339(3) .
Ag1 N1 2.339(3) 16_454
Ag1 N3 2.343(3) .
Ag1 N3 2.343(3) 16_454
N1 C4 1.327(6) .
N1 N2 1.369(5) .
N2 C2 1.353(5) .
N2 C11 1.447(5) .
N3 C9 1.330(6) .
N3 N4 1.363(5) .
N4 C7 1.352(6) .
N4 C11 1.460(5) .
O1 C18 1.270(6) .
O2 C18 1.225(6) .
C1 C2 1.496(7) .
C2 C3 1.363(7) .
C3 C4 1.398(7) .
C4 C5 1.484(7) .
C6 C7 1.498(7) .
C7 C8 1.359(7) .
C8 C9 1.400(7) .
C9 C10 1.474(7) .
C11 C12 1.517(6) .
C12 C13 1.378(6) .
C12 C17 1.382(6) .
C13 C14 1.381(6) .
C14 C15 1.376(7) .
C15 C16 1.380(7) .
C15 C18 1.516(6) .
C16 C17 1.379(6) .
